data_4100421
loop_
_publ_author_name
'Song, Qiuling'
.
'Lebeis, Christopher W.'
.
'Shen, Xianfeng'
.
'Ho, Douglas M.'
.
'Pascal Jr., Robert A.'
.

_publ_section_title
;
3^3,3^4,3^5,3^6,6^3,6^4,6^5,6^6,9^3,9^4,9^5,9^6,12^3,12^4,12^5,12^6-
Hexadecaphenyl-1,2(1,4),3(1,2),4,5(1,4),6(1,2),7,8(1,4),9(1,2),10,-
11(1,4),12(1,2)-dodecabenzenacyclododecaphane Nitrobenzene Heptasolvate
;
_journal_name_full 'Journal of the American Chemical Society'
_journal_year 2005
_chemical_formula_moiety 'C168 H112, 7(C6 H5 N O2)'
_chemical_formula_structural 'C168 H112 . 7(C6 H5 N O2)'
_chemical_formula_sum 'C210 H147 N7 O14'
_chemical_formula_weight 2992.35
_chemical_melting_point_gt 673.15
_space_group_IT_number 9
_symmetry_cell_setting monoclinic
_symmetry_space_group_name_Hall 'C -2yc'
_symmetry_space_group_name_H-M 'C 1 c 1'
_cell_angle_alpha 90.00
_cell_angle_beta 109.871(2)
_cell_angle_gamma 90.00
_cell_formula_units_Z 4
_cell_length_a 31.7079(12)
_cell_length_b 20.3142(8)
_cell_length_c 26.6109(10)
_cell_measurement_temperature 200(2)
_cell_volume 16120.1(11)
_diffrn_ambient_temperature 200(2)
_exptl_crystal_density_diffrn 1.233
_refine_diff_density_rms 0.036
_cod_depositor_comments
;
The following automatic conversions were performed:
'_symmetry_cell_setting' value 'Monoclinic' changed to 'monoclinic'
according to '/home/saulius/struct/CIF-dictionaries/cif_core.dic'
dictionary named 'cif_core.dic' version 2.4.1 from 2010-06-29.

Automatic conversion script
Id: cif_fix_enum 1527 2010-12-29 10:47:43Z saulius 

The following automatic conversions were performed:

'_chemical_melting_point' tag was changed to
'_chemical_melting_point_gt' since the value was specified 'more
than' ('>') a certain temperature. The value '> 400\%' was changed to
'673.15' - it was converted from degrees Celsius(C) to Kelvins(K).

Automatic conversion script
Id: cif_fix_values 1646 2011-03-28 12:23:43Z adriana 
;
_cod_original_sg_symbol_H-M 'C c'
_cod_database_code 4100421

loop_
_symmetry_equiv_pos_as_xyz
'x, y, z'
'x, -y, z+1/2'
'x+1/2, y+1/2, z'
'x+1/2, -y+1/2, z+1/2'

loop_
_atom_site_aniso_label
_atom_site_aniso_U_11
_atom_site_aniso_U_22
_atom_site_aniso_U_33
_atom_site_aniso_U_23
_atom_site_aniso_U_13
_atom_site_aniso_U_12
C101 0.066(8) 0.072(8) 0.075(8) -0.025(6) 0.020(7) -0.015(7)
C102 0.072(8) 0.075(8) 0.084(8) -0.013(6) 0.039(7) -0.039(7)
C103 0.085(9) 0.071(7) 0.078(8) -0.043(6) 0.038(7) -0.015(7)
C104 0.078(9) 0.095(8) 0.090(8) -0.030(7) 0.033(7) -0.047(7)
C105 0.083(9) 0.123(9) 0.102(9) -0.069(7) 0.031(8) -0.037(8)
C106 0.059(8) 0.097(8) 0.093(8) -0.027(7) 0.035(7) -0.009(7)
C107 0.077(8) 0.061(7) 0.063(8) -0.003(7) 0.022(7) -0.028(7)
C108 0.122(10) 0.068(8) 0.070(8) 0.005(7) -0.036(7) -0.045(7)
C109 0.102(9) 0.065(8) 0.098(10) 0.005(8) -0.059(8) -0.040(7)
C110 0.052(8) 0.091(8) 0.067(8) -0.002(7) -0.009(6) -0.033(7)
C111 0.086(9) 0.055(8) 0.058(8) -0.003(7) -0.016(7) -0.047(7)
C112 0.108(10) 0.065(8) 0.052(8) 0.007(7) 0.012(7) -0.019(7)
C113 0.111(8) 0.061(7) 0.068(7) -0.012(6) 0.076(6) -0.046(7)
C114 0.150(10) 0.054(7) 0.077(8) 0.000(7) 0.042(7) -0.011(8)
C115 0.142(10) 0.083(8) 0.071(9) 0.010(7) 0.055(7) 0.014(8)
C116 0.096(8) 0.075(8) 0.101(8) 0.023(7) 0.085(7) 0.015(7)
C117 0.147(10) 0.113(10) 0.090(9) 0.028(8) 0.081(8) 0.026(9)
C118 0.149(10) 0.089(9) 0.097(9) 0.018(8) 0.059(8) 0.012(8)
C119 0.091(9) 0.107(9) 0.088(9) -0.011(7) 0.049(8) -0.004(8)
C120 0.071(10) 0.226(13) 0.123(10) -0.006(10) 0.055(9) 0.017(10)
C121 0.078(10) 0.242(14) 0.153(12) 0.023(11) 0.051(9) 0.008(10)
C122 0.082(10) 0.211(14) 0.134(12) -0.025(10) 0.057(9) 0.014(10)
C123 0.094(11) 0.207(13) 0.126(11) 0.014(10) 0.028(10) -0.030(10)
C124 0.079(10) 0.160(11) 0.118(10) 0.005(9) 0.040(8) -0.001(9)
C125 0.080(8) 0.113(9) 0.054(8) 0.012(7) 0.003(7) -0.005(8)
C126 0.124(11) 0.150(10) 0.062(9) 0.019(8) -0.007(8) -0.013(9)
C127 0.140(11) 0.137(11) 0.064(9) 0.001(9) -0.001(8) -0.017(10)
C128 0.112(10) 0.108(9) 0.048(8) -0.016(8) 0.021(7) 0.010(9)
C129 0.125(11) 0.105(9) 0.052(8) -0.013(7) -0.043(7) -0.008(8)
C130 0.103(10) 0.116(10) 0.063(8) 0.019(8) -0.041(7) -0.003(9)
C131 0.115(9) 0.140(10) 0.145(10) -0.087(9) 0.063(9) -0.041(8)
C132 0.176(11) 0.168(11) 0.136(12) -0.080(10) 0.089(10) -0.019(9)
C133 0.193(12) 0.177(13) 0.138(11) -0.061(10) 0.079(10) 0.000(11)
C134 0.212(13) 0.222(14) 0.164(13) -0.100(12) 0.059(12) 0.033(12)
C135 0.194(12) 0.215(13) 0.177(14) -0.101(12) 0.059(12) 0.021(11)
C136 0.152(11) 0.183(13) 0.175(12) -0.112(11) 0.052(10) -0.007(11)
C137 0.086(9) 0.094(9) 0.133(10) -0.026(8) 0.045(8) -0.010(8)
C138 0.092(11) 0.127(10) 0.169(11) 0.024(9) 0.058(9) -0.032(9)
C139 0.089(11) 0.141(11) 0.179(12) 0.031(10) 0.072(10) -0.026(9)
C140 0.105(11) 0.119(11) 0.185(13) -0.033(10) 0.069(10) -0.018(10)
C141 0.100(11) 0.106(10) 0.206(13) -0.017(10) 0.062(10) -0.034(9)
C142 0.095(11) 0.095(9) 0.181(12) -0.004(9) 0.053(10) -0.004(9)
C201 0.075(8) 0.042(7) 0.086(8) -0.032(7) 0.048(7) 0.012(6)
C202 0.093(8) 0.046(7) 0.084(8) -0.027(7) 0.058(7) -0.021(6)
C203 0.100(9) 0.054(7) 0.069(8) -0.006(7) 0.037(7) -0.015(7)
C204 0.093(8) 0.044(7) 0.053(8) -0.011(6) 0.015(7) 0.003(7)
C205 0.089(8) 0.045(7) 0.080(8) -0.011(7) 0.039(7) -0.007(6)
C206 0.105(9) 0.041(7) 0.088(8) -0.028(7) 0.046(7) 0.000(6)
C207 0.079(9) 0.040(7) 0.102(8) 0.015(7) 0.051(7) 0.012(7)
C208 0.078(9) 0.058(8) 0.180(11) -0.020(8) 0.048(8) 0.032(7)
C209 0.083(9) 0.080(9) 0.183(11) 0.000(9) 0.064(8) 0.011(8)
C210 0.094(9) 0.068(8) 0.111(8) 0.012(7) 0.060(7) 0.007(7)
C211 0.076(9) 0.069(8) 0.140(10) -0.007(7) 0.047(8) 0.015(7)
C212 0.086(9) 0.065(8) 0.106(9) 0.004(7) 0.066(7) 0.016(7)
C213 0.106(9) 0.031(7) 0.086(8) 0.006(6) 0.059(7) -0.001(7)
C214 0.114(11) 0.035(7) 0.150(11) 0.030(8) -0.004(9) 0.000(8)
C215 0.137(11) 0.046(8) 0.169(11) 0.005(8) 0.013(9) 0.012(8)
C216 0.090(9) 0.046(7) 0.099(9) 0.014(7) 0.059(7) 0.001(7)
C217 0.089(10) 0.056(8) 0.103(10) 0.013(7) 0.024(8) -0.025(8)
C218 0.107(10) 0.050(8) 0.116(10) 0.012(7) 0.047(8) -0.017(8)
C219 0.089(9) 0.076(8) 0.062(8) -0.005(7) 0.035(7) -0.017(7)
C220 0.158(11) 0.131(10) 0.078(10) -0.020(9) 0.049(9) -0.082(8)
C221 0.179(11) 0.151(11) 0.079(10) -0.018(9) 0.054(9) -0.080(9)
C222 0.176(12) 0.118(10) 0.063(9) -0.016(8) 0.061(8) -0.066(8)
C223 0.122(10) 0.073(8) 0.054(8) 0.007(7) 0.048(8) -0.053(7)
C224 0.108(9) 0.075(8) 0.037(7) -0.017(6) 0.040(7) -0.028(7)
C225 0.105(9) 0.058(8) 0.067(8) -0.010(6) 0.011(8) -0.008(8)
C226 0.126(11) 0.079(9) 0.125(10) -0.037(8) 0.003(9) 0.035(9)
C227 0.141(12) 0.080(9) 0.163(11) -0.038(8) 0.021(11) 0.037(9)
C228 0.128(12) 0.062(8) 0.161(11) -0.008(8) 0.021(10) 0.039(9)
C229 0.107(10) 0.081(9) 0.115(10) -0.004(8) 0.032(8) 0.012(8)
C230 0.099(10) 0.059(8) 0.110(9) -0.014(7) 0.032(8) 0.016(8)
C231 0.094(9) 0.025(6) 0.087(9) -0.010(6) 0.039(7) -0.025(6)
C232 0.124(10) 0.029(7) 0.122(10) 0.003(7) 0.043(8) -0.001(8)
C233 0.143(12) 0.055(8) 0.094(10) 0.014(8) 0.039(9) 0.003(8)
C234 0.126(11) 0.072(9) 0.085(10) 0.024(8) 0.056(8) 0.026(8)
C235 0.126(11) 0.086(9) 0.070(9) 0.010(8) 0.023(8) 0.021(9)
C236 0.112(11) 0.063(8) 0.081(9) 0.003(7) 0.040(8) -0.001(8)
C237 0.093(8) 0.053(7) 0.082(8) -0.004(7) 0.040(7) 0.004(7)
C238 0.117(9) 0.078(8) 0.071(9) -0.013(7) 0.054(8) -0.013(7)
C239 0.130(10) 0.118(10) 0.057(9) -0.013(8) 0.041(9) -0.029(8)
C240 0.150(12) 0.151(12) 0.066(9) 0.005(9) 0.057(9) -0.006(10)
C241 0.135(11) 0.109(10) 0.077(9) 0.013(8) 0.048(8) -0.021(8)
C242 0.119(10) 0.081(8) 0.067(9) -0.002(8) 0.029(9) -0.008(7)
C301 0.075(9) 0.060(7) 0.093(8) 0.034(7) 0.008(7) -0.001(7)
C302 0.055(8) 0.066(7) 0.086(8) 0.022(7) -0.012(7) 0.001(7)
C303 0.081(9) 0.087(8) 0.079(8) 0.031(7) 0.015(7) 0.004(8)
C304 0.086(9) 0.054(7) 0.100(9) 0.027(7) 0.040(7) 0.013(7)
C305 0.110(10) 0.068(8) 0.109(9) 0.039(7) 0.035(8) -0.010(8)
C306 0.080(9) 0.069(8) 0.107(9) 0.021(7) 0.013(8) -0.006(7)
C307 0.079(9) 0.052(7) 0.098(9) 0.004(7) 0.010(7) -0.013(7)
C308 0.166(12) 0.065(9) 0.140(11) 0.000(9) -0.054(9) 0.032(9)
C309 0.171(12) 0.068(9) 0.124(11) -0.001(9) -0.060(9) 0.004(9)
C310 0.099(9) 0.045(7) 0.087(8) 0.004(7) 0.030(7) -0.034(7)
C311 0.104(10) 0.066(8) 0.067(8) -0.010(7) 0.029(7) -0.019(8)
C312 0.119(11) 0.076(9) 0.078(10) -0.009(8) 0.030(8) -0.011(8)
C313 0.067(8) 0.066(7) 0.075(8) 0.042(7) -0.025(7) -0.032(6)
C314 0.108(9) 0.078(8) 0.081(8) 0.017(7) 0.021(7) -0.025(7)
C315 0.119(9) 0.071(8) 0.079(8) -0.009(7) 0.050(8) -0.024(7)
C316 0.095(8) 0.061(7) 0.054(7) 0.012(6) 0.018(7) -0.018(6)
C317 0.128(10) 0.059(8) 0.108(9) 0.032(7) 0.026(8) -0.059(7)
C318 0.137(10) 0.059(7) 0.112(10) 0.008(8) 0.025(9) -0.053(7)
C319 0.070(9) 0.109(9) 0.087(9) 0.009(7) 0.011(8) 0.019(8)
C320 0.071(10) 0.176(11) 0.115(10) -0.067(9) -0.003(9) 0.000(9)
C321 0.067(10) 0.202(12) 0.148(12) -0.083(10) -0.019(9) 0.012(10)
C322 0.069(10) 0.167(12) 0.153(13) -0.042(10) 0.002(9) 0.039(9)
C323 0.073(10) 0.135(10) 0.176(12) -0.043(9) 0.057(9) 0.031(9)
C324 0.064(9) 0.112(9) 0.167(12) -0.026(9) 0.031(9) 0.022(8)
C325 0.109(9) 0.055(7) 0.106(9) 0.048(8) 0.047(8) 0.009(7)
C326 0.142(11) 0.067(8) 0.129(11) 0.040(8) -0.010(9) 0.046(8)
C327 0.126(11) 0.073(9) 0.153(11) 0.018(9) -0.028(9) 0.028(8)
C328 0.074(9) 0.086(9) 0.136(11) 0.047(9) -0.010(8) 0.029(8)
C329 0.114(11) 0.103(9) 0.147(12) 0.055(9) -0.010(9) 0.046(9)
C330 0.119(10) 0.092(9) 0.128(10) 0.060(9) -0.009(9) 0.023(9)
C331 0.144(10) 0.097(9) 0.142(10) 0.041(8) 0.077(8) -0.003(8)
C332 0.224(13) 0.128(10) 0.143(12) 0.044(9) 0.102(10) -0.013(10)
C333 0.226(12) 0.142(12) 0.171(12) 0.059(10) 0.121(10) -0.038(11)
C334 0.222(12) 0.117(11) 0.176(13) 0.053(10) 0.100(11) -0.028(10)
C335 0.219(12) 0.088(9) 0.176(13) 0.043(9) 0.085(10) -0.018(9)
C336 0.198(12) 0.082(9) 0.173(12) 0.034(10) 0.051(10) -0.009(10)
C337 0.070(9) 0.097(9) 0.117(10) 0.013(8) 0.018(8) -0.021(8)
C338 0.063(10) 0.130(11) 0.163(12) 0.001(9) 0.015(9) -0.048(9)
C339 0.047(9) 0.153(11) 0.184(12) 0.009(10) 0.021(9) -0.038(9)
C340 0.028(8) 0.141(12) 0.178(12) 0.054(10) 0.041(8) -0.022(8)
C341 0.057(10) 0.162(12) 0.152(12) 0.025(10) 0.036(8) -0.025(9)
C342 0.062(9) 0.153(11) 0.124(10) 0.001(9) 0.026(8) -0.009(9)
C401 0.056(7) 0.059(7) 0.045(7) -0.041(6) -0.016(6) 0.004(6)
C402 0.059(7) 0.042(7) 0.033(7) -0.004(6) -0.018(6) 0.004(6)
C403 0.066(7) 0.049(7) 0.036(7) -0.004(6) 0.002(6) -0.004(6)
C404 0.070(8) 0.051(7) 0.037(7) -0.003(6) -0.002(6) -0.012(6)
C405 0.085(8) 0.051(7) 0.050(8) -0.021(6) 0.003(7) -0.023(6)
C406 0.075(8) 0.086(8) 0.034(7) -0.042(7) 0.014(6) -0.012(7)
C407 0.062(8) 0.060(7) 0.070(8) 0.012(6) 0.006(7) 0.011(7)
C408 0.067(9) 0.071(8) 0.147(10) 0.069(7) 0.042(8) 0.035(7)
C409 0.055(8) 0.044(7) 0.145(9) 0.048(7) 0.039(7) 0.034(6)
C410 0.069(8) 0.055(7) 0.064(8) 0.010(6) 0.013(7) 0.009(7)
C411 0.077(9) 0.051(7) 0.082(8) 0.023(6) 0.012(7) 0.033(7)
C412 0.073(8) 0.063(8) 0.083(8) 0.021(7) 0.015(7) 0.038(7)
C413 0.045(7) 0.059(7) 0.038(7) -0.011(6) -0.012(6) -0.010(6)
C414 0.044(8) 0.084(8) 0.135(10) -0.029(8) -0.053(7) 0.025(7)
C415 0.042(8) 0.068(8) 0.114(9) -0.028(8) -0.050(7) 0.005(7)
C416 0.041(7) 0.067(7) 0.071(8) -0.012(7) -0.006(6) -0.012(7)
C417 0.047(8) 0.075(8) 0.071(9) -0.029(7) -0.003(6) -0.013(7)
C418 0.061(8) 0.079(8) 0.055(8) -0.030(7) -0.017(6) -0.019(7)
C419 0.090(8) 0.050(7) 0.055(8) 0.001(7) 0.011(7) -0.007(7)
C420 0.111(9) 0.096(8) 0.022(7) 0.023(7) 0.020(7) 0.046(7)
C421 0.135(10) 0.119(10) 0.046(8) 0.000(7) 0.024(7) 0.044(8)
C422 0.144(10) 0.110(10) 0.041(8) 0.016(8) 0.036(7) 0.005(8)
C423 0.107(9) 0.105(9) 0.057(9) 0.014(8) 0.044(8) 0.007(7)
C424 0.113(10) 0.084(9) 0.081(9) -0.014(8) 0.028(8) 0.008(8)
C425 0.100(9) 0.055(8) 0.077(8) -0.001(7) 0.016(8) 0.001(7)
C426 0.088(9) 0.087(9) 0.132(11) 0.033(8) 0.032(8) -0.011(8)
C427 0.115(11) 0.085(9) 0.157(11) 0.045(8) 0.069(9) -0.018(9)
C428 0.115(11) 0.076(9) 0.162(11) 0.009(8) 0.090(9) -0.019(8)
C429 0.103(10) 0.047(8) 0.126(10) 0.005(7) 0.041(8) -0.008(7)
C430 0.092(10) 0.083(8) 0.097(9) 0.008(7) 0.045(8) -0.008(8)
C431 0.119(10) 0.086(8) 0.072(9) -0.030(8) 0.025(7) -0.017(8)
C432 0.164(12) 0.067(9) 0.111(10) -0.032(9) 0.023(9) -0.015(9)
C433 0.181(13) 0.068(9) 0.116(12) -0.009(9) 0.022(10) -0.034(9)
C434 0.188(14) 0.087(10) 0.129(12) -0.026(10) 0.035(10) -0.056(10)
C435 0.132(11) 0.093(10) 0.094(9) -0.034(9) 0.053(8) -0.051(9)
C436 0.090(10) 0.098(9) 0.098(10) -0.020(8) 0.050(8) -0.041(8)
C437 0.079(9) 0.078(9) 0.064(8) -0.021(7) 0.009(7) -0.016(7)
C438 0.134(11) 0.102(10) 0.065(9) -0.018(8) 0.007(8) -0.012(8)
C439 0.130(11) 0.096(9) 0.061(9) -0.031(8) 0.002(9) 0.000(8)
C440 0.114(11) 0.105(10) 0.060(9) -0.026(8) 0.023(8) -0.012(8)
C441 0.104(10) 0.116(10) 0.068(9) 0.002(8) 0.015(8) -0.002(8)
C442 0.096(10) 0.113(9) 0.058(9) -0.018(8) 0.017(8) -0.019(8)

loop_
_atom_site_label
_atom_site_type_symbol
_atom_site_fract_x
_atom_site_fract_y
_atom_site_fract_z
_atom_site_U_iso_or_equiv
_atom_site_thermal_displace_type
_atom_site_occupancy
_atom_site_calc_flag
_atom_site_refinement_flags
_atom_site_disorder_group
C101 C 0.0198(3) 0.7138(4) 0.2811(3) 0.072(3) Uani 1 d GU .
C102 C -0.0237(3) 0.7143(4) 0.2820(3) 0.074(3) Uani 1 d GU .
C103 C -0.0562(2) 0.6743(5) 0.2471(4) 0.075(4) Uani 1 d GU .
C104 C -0.0451(3) 0.6339(4) 0.2114(3) 0.086(4) Uani 1 d GU .
C105 C -0.0015(4) 0.6334(4) 0.2105(4) 0.102(4) Uani 1 d GU .
C106 C 0.0309(3) 0.6734(5) 0.2454(4) 0.081(4) Uani 1 d GU .
C107 C 0.0558(2) 0.7564(4) 0.3182(3) 0.067(3) Uani 1 d GU .
C108 C 0.0628(3) 0.8181(4) 0.3000(3) 0.104(4) Uani 1 d GU .
H108 H 0.0472(4) 0.8305(6) 0.2641(3) 0.125 Uiso 1 d G .
C109 C 0.0926(3) 0.8618(3) 0.3345(4) 0.112(5) Uani 1 d GU .
H109 H 0.0974(4) 0.9040(4) 0.3220(5) 0.135 Uiso 1 d G .
C110 C 0.1154(3) 0.8437(4) 0.3871(3) 0.077(4) Uani 1 d GU .
C111 C 0.1084(3) 0.7819(4) 0.4053(3) 0.077(4) Uani 1 d GU .
H111 H 0.1240(4) 0.7696(6) 0.4413(3) 0.092 Uiso 1 d G .
C112 C 0.0786(3) 0.7383(3) 0.3709(3) 0.079(4) Uani 1 d GU .
H112 H 0.0738(4) 0.6961(4) 0.3834(5) 0.094 Uiso 1 d G .
C113 C -0.0404(3) 0.7650(4) 0.3123(3) 0.068(3) Uani 1 d GU .
C114 C -0.0420(3) 0.8311(4) 0.2982(3) 0.092(4) Uani 1 d GU .
H114 H -0.0315(4) 0.8446(6) 0.2704(4) 0.111 Uiso 1 d G .
C115 C -0.0588(3) 0.8773(3) 0.3249(4) 0.094(4) Uani 1 d GU .
H115 H -0.0599(4) 0.9225(3) 0.3153(5) 0.113 Uiso 1 d G .
C116 C -0.0741(3) 0.8576(4) 0.3657(4) 0.078(3) Uani 1 d GU .
C117 C -0.0726(3) 0.7915(5) 0.3798(3) 0.106(4) Uani 1 d GU .
H117 H -0.0830(4) 0.7779(7) 0.4076(4) 0.127 Uiso 1 d G .
C118 C -0.0557(3) 0.7452(3) 0.3531(4) 0.107(4) Uani 1 d GU .
H118 H -0.0546(4) 0.7000(4) 0.3627(5) 0.129 Uiso 1 d G .
C119 C -0.1024(3) 0.6710(6) 0.2455(4) 0.090(4) Uani 1 d GU .
C120 C -0.1330(4) 0.7201(5) 0.2211(4) 0.134(5) Uani 1 d GU .
H120 H -0.1245(6) 0.7549(6) 0.2027(5) 0.161 Uiso 1 d G .
C121 C -0.1761(3) 0.7184(5) 0.2238(4) 0.155(6) Uani 1 d GU .
H121 H -0.1970(5) 0.7520(7) 0.2071(6) 0.186 Uiso 1 d G .
C122 C -0.1885(3) 0.6675(6) 0.2508(5) 0.137(5) Uani 1 d GU .
H122 H -0.2179(3) 0.6664(9) 0.2526(7) 0.164 Uiso 1 d G .
C123 C -0.1579(4) 0.6184(5) 0.2751(4) 0.145(5) Uani 1 d GU .
H123 H -0.1664(6) 0.5836(6) 0.2936(6) 0.174 Uiso 1 d G .
C124 C -0.1149(4) 0.6201(5) 0.2725(4) 0.117(4) Uani 1 d GU .
H124 H -0.0939(5) 0.5865(6) 0.2891(5) 0.141 Uiso 1 d G .
C125 C -0.0810(3) 0.5872(5) 0.1695(3) 0.087(4) Uani 1 d GU .
C126 C -0.1134(4) 0.6216(4) 0.1296(4) 0.122(5) Uani 1 d GU .
H126 H -0.1112(5) 0.6681(4) 0.1271(6) 0.146 Uiso 1 d G .
C127 C -0.1490(3) 0.5881(5) 0.0932(3) 0.123(5) Uani 1 d GU .
H127 H -0.1711(4) 0.6116(7) 0.0659(4) 0.147 Uiso 1 d G .
C128 C -0.1522(3) 0.5201(5) 0.0968(3) 0.091(4) Uani 1 d GU .
H128 H -0.1765(3) 0.4972(7) 0.0719(4) 0.109 Uiso 1 d G .
C129 C -0.1198(4) 0.4857(4) 0.1368(4) 0.112(4) Uani 1 d GU .
H129 H -0.1220(5) 0.4393(4) 0.1392(6) 0.135 Uiso 1 d G .
C130 C -0.0842(3) 0.5193(5) 0.1731(3) 0.112(5) Uani 1 d GU .
H130 H -0.0621(4) 0.4957(7) 0.2005(4) 0.134 Uiso 1 d G .
C131 C 0.0117(3) 0.5964(6) 0.1673(4) 0.129(5) Uani 1 d GU .
C132 C 0.0052(3) 0.6222(4) 0.1169(5) 0.150(5) Uani 1 d GU .
H132 H -0.0051(5) 0.6661(5) 0.1087(8) 0.181 Uiso 1 d G .
C133 C 0.0139(4) 0.5837(6) 0.0783(4) 0.163(5) Uani 1 d GU .
H133 H 0.0095(5) 0.6012(9) 0.0438(4) 0.196 Uiso 1 d G .
C134 C 0.0290(4) 0.5194(6) 0.0903(5) 0.201(7) Uani 1 d GU .
H134 H 0.0350(6) 0.4930(8) 0.0639(6) 0.241 Uiso 1 d G .
C135 C 0.0355(4) 0.4936(5) 0.1407(6) 0.196(7) Uani 1 d GU .
H135 H 0.0458(6) 0.4497(5) 0.1488(8) 0.236 Uiso 1 d G .
C136 C 0.0268(4) 0.5321(6) 0.1793(4) 0.171(6) Uani 1 d GU .
H136 H 0.0312(5) 0.5145(9) 0.2137(5) 0.205 Uiso 1 d G .
C137 C 0.0781(3) 0.6753(6) 0.2438(4) 0.102(4) Uani 1 d GU .
C138 C 0.0898(4) 0.7231(5) 0.2134(4) 0.126(5) Uani 1 d GU .
H138 H 0.0688(5) 0.7565(6) 0.1962(6) 0.151 Uiso 1 d G .
C139 C 0.1319(4) 0.7221(5) 0.2083(4) 0.129(5) Uani 1 d GU .
H139 H 0.1398(6) 0.7547(7) 0.1875(5) 0.155 Uiso 1 d G .
C140 C 0.1625(3) 0.6732(6) 0.2335(5) 0.131(5) Uani 1 d GU .
H140 H 0.1913(3) 0.6725(9) 0.2300(7) 0.157 Uiso 1 d G .
C141 C 0.1509(4) 0.6254(5) 0.2638(4) 0.134(5) Uani 1 d GU .
H141 H 0.1718(5) 0.5921(6) 0.2811(6) 0.161 Uiso 1 d G .
C142 C 0.1087(4) 0.6265(5) 0.2690(4) 0.122(5) Uani 1 d GU .
H142 H 0.1008(6) 0.5938(6) 0.2897(5) 0.146 Uiso 1 d G .
C201 C -0.1602(3) 1.0475(4) 0.4650(4) 0.062(3) Uani 1 d GU .
C202 C -0.1590(3) 1.0375(3) 0.5171(4) 0.067(3) Uani 1 d GU .
C203 C -0.1805(3) 1.0816(5) 0.5404(3) 0.072(3) Uani 1 d GU .
C204 C -0.2031(3) 1.1356(4) 0.5115(4) 0.066(3) Uani 1 d GU .
C205 C -0.2042(3) 1.1455(4) 0.4594(4) 0.069(3) Uani 1 d GU .
C206 C -0.1828(3) 1.1015(5) 0.4361(3) 0.075(3) Uani 1 d GU .
C207 C -0.1405(3) 1.0006(4) 0.4371(3) 0.069(3) Uani 1 d GU .
C208 C -0.0994(3) 1.0162(3) 0.4323(3) 0.104(4) Uani 1 d GU .
H208 H -0.0856(4) 1.0574(4) 0.4449(5) 0.125 Uiso 1 d G .
C209 C -0.0783(2) 0.9716(5) 0.4090(4) 0.110(4) Uani 1 d GU .
H209 H -0.0502(3) 0.9823(7) 0.4057(6) 0.132 Uiso 1 d G .
C210 C -0.0984(3) 0.9113(4) 0.3905(3) 0.085(4) Uani 1 d GU .
C211 C -0.1395(3) 0.8957(4) 0.3954(3) 0.092(4) Uani 1 d GU .
H211 H -0.1533(4) 0.8545(4) 0.3828(5) 0.111 Uiso 1 d G .
C212 C -0.1606(2) 0.9403(5) 0.4187(3) 0.077(3) Uani 1 d GU .
H212 H -0.1887(3) 0.9296(7) 0.4220(5) 0.093 Uiso 1 d G .
C213 C -0.1277(3) 0.9883(4) 0.5513(3) 0.068(3) Uani 1 d GU .
C214 C -0.0839(3) 1.0037(3) 0.5827(4) 0.112(5) Uani 1 d GU .
H214 H -0.0729(5) 1.0471(4) 0.5825(5) 0.135 Uiso 1 d G .
C215 C -0.0564(3) 0.9555(5) 0.6144(3) 0.128(5) Uani 1 d GU .
H215 H -0.0265(3) 0.9660(7) 0.6359(5) 0.153 Uiso 1 d G .
C216 C -0.0725(3) 0.8919(4) 0.6146(3) 0.072(3) Uani 1 d GU .
C217 C -0.1163(3) 0.8765(3) 0.5832(4) 0.085(4) Uani 1 d GU .
H217 H -0.1273(5) 0.8331(4) 0.5833(5) 0.102 Uiso 1 d G .
C218 C -0.1439(2) 0.9247(5) 0.5515(3) 0.089(4) Uani 1 d GU .
H218 H -0.1737(3) 0.9142(7) 0.5300(4) 0.106 Uiso 1 d G .
C219 C -0.1805(3) 1.0725(4) 0.5972(3) 0.073(3) Uani 1 d GU .
C220 C -0.1511(3) 1.1061(4) 0.6405(4) 0.120(5) Uani 1 d GU .
H220 H -0.1300(4) 1.1361(6) 0.6352(6) 0.144 Uiso 1 d G .
C221 C -0.1525(3) 1.0958(5) 0.6915(3) 0.133(5) Uani 1 d GU .
H221 H -0.1324(4) 1.1187(7) 0.7211(4) 0.160 Uiso 1 d G .
C222 C -0.1833(4) 1.0518(5) 0.6993(3) 0.114(4) Uani 1 d GU .
H222 H -0.1844(5) 1.0447(7) 0.7342(3) 0.137 Uiso 1 d G .
C223 C -0.2127(3) 1.0182(4) 0.6560(4) 0.079(4) Uani 1 d GU .
H223 H -0.2338(4) 0.9881(5) 0.6613(6) 0.094 Uiso 1 d G .
C224 C -0.2113(3) 1.0285(4) 0.6049(3) 0.070(3) Uani 1 d GU .
H224 H -0.2314(4) 1.0055(6) 0.5754(4) 0.084 Uiso 1 d G .
C225 C -0.2296(4) 1.1826(4) 0.5337(3) 0.081(4) Uani 1 d GU .
C226 C -0.2083(3) 1.2381(5) 0.5613(4) 0.120(5) Uani 1 d GU .
H226 H -0.1774(3) 1.2454(8) 0.5670(6) 0.144 Uiso 1 d G .
C227 C -0.2321(4) 1.2832(4) 0.5804(4) 0.136(5) Uani 1 d GU .
H227 H -0.2176(5) 1.3212(5) 0.5992(5) 0.163 Uiso 1 d G .
C228 C -0.2773(4) 1.2726(4) 0.5721(4) 0.124(5) Uani 1 d GU .
H228 H -0.2937(5) 1.3034(6) 0.5852(6) 0.149 Uiso 1 d G .
C229 C -0.2986(3) 1.2171(5) 0.5445(4) 0.102(4) Uani 1 d GU .
H229 H -0.3296(3) 1.2098(8) 0.5388(6) 0.123 Uiso 1 d G .
C230 C -0.2748(4) 1.1720(4) 0.5254(3) 0.090(4) Uani 1 d GU .
H230 H -0.2894(5) 1.1340(5) 0.5065(5) 0.108 Uiso 1 d G .
C231 C -0.2287(3) 1.2053(3) 0.4277(3) 0.067(3) Uani 1 d GU .
C232 C -0.2059(2) 1.2645(4) 0.4427(3) 0.091(4) Uani 1 d GU .
H232 H -0.1770(3) 1.2650(7) 0.4695(4) 0.110 Uiso 1 d G .
C233 C -0.2253(3) 1.3229(3) 0.4186(4) 0.098(4) Uani 1 d GU .
H233 H -0.2097(5) 1.3634(4) 0.4289(5) 0.117 Uiso 1 d G .
C234 C -0.2676(3) 1.3222(4) 0.3794(4) 0.089(4) Uani 1 d GU .
H234 H -0.2809(5) 1.3621(5) 0.3629(5) 0.107 Uiso 1 d G .
C235 C -0.2904(3) 1.2630(5) 0.3643(3) 0.096(4) Uani 1 d GU .
H235 H -0.3193(3) 1.2625(8) 0.3376(4) 0.116 Uiso 1 d G .
C236 C -0.2709(3) 1.2046(4) 0.3885(3) 0.083(4) Uani 1 d GU .
H236 H -0.2866(4) 1.1641(5) 0.3782(5) 0.100 Uiso 1 d G .
C237 C -0.1937(3) 1.1075(5) 0.3732(3) 0.073(3) Uani 1 d GU .
C238 C -0.1742(3) 1.1609(4) 0.3567(4) 0.083(4) Uani 1 d GU .
H238 H -0.1563(4) 1.1911(6) 0.3823(5) 0.100 Uiso 1 d G .
C239 C -0.1811(3) 1.1700(4) 0.3028(4) 0.099(4) Uani 1 d GU .
H239 H -0.1678(4) 1.2065(5) 0.2915(6) 0.119 Uiso 1 d G .
C240 C -0.2074(3) 1.1258(5) 0.2653(3) 0.117(5) Uani 1 d GU .
H240 H -0.2121(5) 1.1320(8) 0.2284(3) 0.140 Uiso 1 d G .
C241 C -0.2269(3) 1.0724(4) 0.2818(4) 0.104(4) Uani 1 d GU .
H241 H -0.2448(4) 1.0422(6) 0.2561(5) 0.125 Uiso 1 d G .
C242 C -0.2200(3) 1.0633(4) 0.3357(4) 0.090(4) Uani 1 d GU .
H242 H -0.2333(4) 1.0268(5) 0.3470(6) 0.108 Uiso 1 d G .
C301 C 0.0531(3) 0.7071(4) 0.7603(3) 0.081(4) Uani 1 d GU .
C302 C 0.0975(4) 0.7071(4) 0.7624(3) 0.078(4) Uani 1 d GU .
C303 C 0.1284(3) 0.6652(5) 0.7975(4) 0.085(4) Uani 1 d GU .
C304 C 0.1149(3) 0.6233(4) 0.8305(3) 0.078(4) Uani 1 d GU .
C305 C 0.0704(4) 0.6234(4) 0.8284(4) 0.096(4) Uani 1 d GU .
C306 C 0.0396(3) 0.6653(5) 0.7933(4) 0.090(4) Uani 1 d GU .
C307 C 0.0183(3) 0.7561(4) 0.7252(4) 0.082(4) Uani 1 d GU .
C308 C 0.0211(3) 0.8231(5) 0.7365(3) 0.151(6) Uani 1 d GU .
H308 H 0.0427(4) 0.8390(7) 0.7686(4) 0.181 Uiso 1 d G .
C309 C -0.0077(3) 0.8669(3) 0.7010(4) 0.149(6) Uani 1 d GU .
H309 H -0.0059(5) 0.9127(3) 0.7087(6) 0.179 Uiso 1 d G .
C310 C -0.0393(3) 0.8437(4) 0.6541(4) 0.077(4) Uani 1 d GU .
C311 C -0.0420(3) 0.7767(5) 0.6427(3) 0.079(4) Uani 1 d GU .
H311 H -0.0636(4) 0.7608(7) 0.6107(4) 0.094 Uiso 1 d G .
C312 C -0.0132(3) 0.7329(3) 0.6783(4) 0.092(4) Uani 1 d GU .
H312 H -0.0151(5) 0.6872(3) 0.6705(6) 0.110 Uiso 1 d G .
C313 C 0.1130(3) 0.7615(4) 0.7286(4) 0.082(4) Uani 1 d GU .
C314 C 0.1452(3) 0.8069(4) 0.7568(3) 0.092(4) Uani 1 d GU .
H314 H 0.1553(4) 0.8072(6) 0.7948(3) 0.110 Uiso 1 d G .
C315 C 0.1626(2) 0.8517(3) 0.7295(4) 0.085(3) Uani 1 d GU .
H315 H 0.1846(3) 0.8826(5) 0.7488(5) 0.102 Uiso 1 d G .
C316 C 0.1479(3) 0.8511(3) 0.6740(4) 0.072(3) Uani 1 d GU .
C317 C 0.1157(3) 0.8057(4) 0.6458(3) 0.102(4) Uani 1 d GU .
H317 H 0.1056(4) 0.8053(6) 0.6078(3) 0.122 Uiso 1 d G .
C318 C 0.0983(2) 0.7609(4) 0.6731(4) 0.107(4) Uani 1 d GU .
H318 H 0.0763(3) 0.7299(5) 0.6538(5) 0.129 Uiso 1 d G .
C319 C 0.1771(3) 0.6650(5) 0.7960(4) 0.093(4) Uani 1 d GU .
C320 C 0.2133(4) 0.6976(5) 0.8323(3) 0.129(5) Uani 1 d GU .
H320 H 0.2098(6) 0.7189(7) 0.8624(4) 0.155 Uiso 1 d G .
C321 C 0.2544(3) 0.6990(5) 0.8245(4) 0.153(6) Uani 1 d GU .
H321 H 0.2791(4) 0.7212(7) 0.8493(6) 0.184 Uiso 1 d G .
C322 C 0.2594(3) 0.6677(5) 0.7803(5) 0.139(5) Uani 1 d GU .
H322 H 0.2876(3) 0.6687(8) 0.7750(7) 0.167 Uiso 1 d G .
C323 C 0.2233(4) 0.6352(4) 0.7440(4) 0.124(5) Uani 1 d GU .
H323 H 0.2267(6) 0.6139(6) 0.7139(5) 0.149 Uiso 1 d G .
C324 C 0.1821(3) 0.6339(4) 0.7518(4) 0.117(5) Uani 1 d GU .
H324 H 0.1574(4) 0.6116(6) 0.7270(5) 0.140 Uiso 1 d G .
C325 C 0.1514(3) 0.5886(5) 0.8704(4) 0.087(4) Uani 1 d GU .
C326 C 0.1774(4) 0.6098(3) 0.9211(4) 0.127(5) Uani 1 d GU .
H326 H 0.1729(5) 0.6525(4) 0.9329(6) 0.152 Uiso 1 d G .
C327 C 0.2099(3) 0.5686(5) 0.9545(3) 0.137(5) Uani 1 d GU .
H327 H 0.2276(5) 0.5832(7) 0.9892(4) 0.164 Uiso 1 d G .
C328 C 0.2165(3) 0.5062(5) 0.9371(4) 0.110(5) Uani 1 d GU .
H328 H 0.2387(4) 0.4780(6) 0.9600(6) 0.132 Uiso 1 d G .
C329 C 0.1905(4) 0.4849(4) 0.8864(4) 0.135(5) Uani 1 d GU .
H329 H 0.1949(5) 0.4422(4) 0.8745(6) 0.162 Uiso 1 d G .
C330 C 0.1579(3) 0.5261(5) 0.8530(3) 0.126(5) Uani 1 d GU .
H330 H 0.1402(5) 0.5116(8) 0.8183(4) 0.151 Uiso 1 d G .
C331 C 0.0568(3) 0.5630(5) 0.8575(4) 0.120(4) Uani 1 d GU .
C332 C 0.0447(4) 0.5782(4) 0.9017(4) 0.155(5) Uani 1 d GU .
H332 H 0.0500(6) 0.6211(5) 0.9166(6) 0.186 Uiso 1 d G .
C333 C 0.0248(4) 0.5307(6) 0.9239(4) 0.166(5) Uani 1 d GU .
H333 H 0.0165(6) 0.5411(9) 0.9541(5) 0.199 Uiso 1 d G .
C334 C 0.0171(4) 0.4679(5) 0.9019(5) 0.163(6) Uani 1 d GU .
H334 H 0.0035(5) 0.4354(7) 0.9171(7) 0.196 Uiso 1 d G .
C335 C 0.0292(4) 0.4526(4) 0.8578(5) 0.157(5) Uani 1 d GU .
H335 H 0.0239(6) 0.4097(5) 0.8428(7) 0.188 Uiso 1 d G .
C336 C 0.0490(4) 0.5001(6) 0.8356(4) 0.154(5) Uani 1 d GU .
H336 H 0.0573(6) 0.4897(9) 0.8054(5) 0.185 Uiso 1 d G .
C337 C -0.0085(3) 0.6653(6) 0.7955(4) 0.098(4) Uani 1 d GU .
C338 C -0.0183(3) 0.7157(5) 0.8251(4) 0.125(5) Uani 1 d GU .
H338 H 0.0039(5) 0.7476(6) 0.8421(5) 0.150 Uiso 1 d G .
C339 C -0.0606(4) 0.7196(5) 0.8298(4) 0.133(5) Uani 1 d GU .
H339 H -0.0673(6) 0.7540(6) 0.8500(6) 0.159 Uiso 1 d G .
C340 C -0.0930(3) 0.6729(6) 0.8049(4) 0.114(5) Uani 1 d GU .
H340 H -0.1219(3) 0.6755(8) 0.8081(6) 0.137 Uiso 1 d G .
C341 C -0.0833(3) 0.6225(5) 0.7753(4) 0.124(5) Uani 1 d GU .
H341 H -0.1054(5) 0.5906(6) 0.7584(5) 0.148 Uiso 1 d G .
C342 C -0.0410(4) 0.6187(5) 0.7707(4) 0.115(4) Uani 1 d GU .
H342 H -0.0342(6) 0.5842(6) 0.7504(5) 0.138 Uiso 1 d G .
C401 C 0.2325(2) 1.0493(4) 0.5804(3) 0.062(3) Uani 1 d GU .
C402 C 0.2305(2) 1.0415(3) 0.5278(3) 0.053(3) Uani 1 d GU .
C403 C 0.2521(3) 1.0863(4) 0.5053(2) 0.054(3) Uani 1 d GU .
C404 C 0.2757(3) 1.1388(4) 0.5354(4) 0.058(3) Uani 1 d GU .
C405 C 0.2776(2) 1.1466(3) 0.5881(4) 0.067(3) Uani 1 d GU .
C406 C 0.2560(3) 1.1018(4) 0.6105(2) 0.066(3) Uani 1 d GU .
C407 C 0.2077(3) 0.9952(4) 0.6045(3) 0.068(3) Uani 1 d GU .
C408 C 0.1613(3) 0.9912(3) 0.5890(3) 0.093(4) Uani 1 d GU .
H408 H 0.1431(4) 1.0214(5) 0.5636(4) 0.112 Uiso 1 d G .
C409 C 0.1414(2) 0.9430(4) 0.6107(3) 0.080(4) Uani 1 d GU .
H409 H 0.1097(2) 0.9403(6) 0.6001(5) 0.096 Uiso 1 d G .
C410 C 0.1681(3) 0.8988(3) 0.6479(3) 0.065(3) Uani 1 d GU .
C411 C 0.2145(3) 0.9028(4) 0.6635(3) 0.074(4) Uani 1 d GU .
H411 H 0.2327(4) 0.8726(5) 0.6889(4) 0.089 Uiso 1 d G .
C412 C 0.2344(2) 0.9510(4) 0.6418(3) 0.076(4) Uani 1 d GU .
H412 H 0.2661(2) 0.9537(6) 0.6524(5) 0.091 Uiso 1 d G .
C413 C 0.2013(2) 0.9865(4) 0.4924(3) 0.054(3) Uani 1 d GU .
C414 C 0.1631(3) 1.0076(3) 0.4517(3) 0.109(5) Uani 1 d GU .
H414 H 0.1562(4) 1.0532(3) 0.4475(5) 0.130 Uiso 1 d G .
C415 C 0.1350(2) 0.9621(5) 0.4173(3) 0.095(4) Uani 1 d GU .
H415 H 0.1090(3) 0.9766(6) 0.3895(4) 0.114 Uiso 1 d G .
C416 C 0.1452(3) 0.8953(4) 0.4236(3) 0.066(3) Uani 1 d GU .
C417 C 0.1833(3) 0.8742(3) 0.4643(3) 0.070(3) Uani 1 d GU .
H417 H 0.1903(4) 0.8285(3) 0.4686(5) 0.084 Uiso 1 d G .
C418 C 0.2114(2) 0.9197(4) 0.4987(3) 0.075(4) Uani 1 d GU .
H418 H 0.2375(3) 0.9052(6) 0.5265(3) 0.090 Uiso 1 d G .
C419 C 0.2556(3) 1.0714(4) 0.4509(3) 0.068(3) Uani 1 d GU .
C420 C 0.2395(3) 1.1169(4) 0.4098(4) 0.077(3) Uani 1 d GU .
H420 H 0.2234(4) 1.1546(4) 0.4146(5) 0.093 Uiso 1 d G .
C421 C 0.2469(3) 1.1075(4) 0.3617(3) 0.102(4) Uani 1 d GU .
H421 H 0.2358(4) 1.1387(6) 0.3337(4) 0.122 Uiso 1 d G .
C422 C 0.2703(3) 1.0525(5) 0.3547(3) 0.097(4) Uani 1 d GU .
H422 H 0.2754(4) 1.0461(7) 0.3218(4) 0.116 Uiso 1 d G .
C423 C 0.2864(3) 1.0070(4) 0.3958(4) 0.085(4) Uani 1 d GU .
H423 H 0.3025(4) 0.9694(5) 0.3910(6) 0.102 Uiso 1 d G .
C424 C 0.2791(3) 1.0164(4) 0.4439(3) 0.094(4) Uani 1 d GU .
H424 H 0.2900(4) 0.9852(5) 0.4719(4) 0.113 Uiso 1 d G .
C425 C 0.3027(3) 1.1837(4) 0.5134(4) 0.081(4) Uani 1 d GU .
C426 C 0.2850(3) 1.2384(5) 0.4820(4) 0.104(4) Uani 1 d GU .
H426 H 0.2545(3) 1.2504(7) 0.4747(5) 0.125 Uiso 1 d G .
C427 C 0.3119(4) 1.2757(4) 0.4611(3) 0.113(4) Uani 1 d GU .
H427 H 0.2999(5) 1.3131(5) 0.4396(5) 0.136 Uiso 1 d G .
C428 C 0.3565(3) 1.2583(4) 0.4717(4) 0.107(4) Uani 1 d GU .
H428 H 0.3749(5) 1.2838(6) 0.4575(5) 0.128 Uiso 1 d G .
C429 C 0.3742(3) 1.2036(5) 0.5032(4) 0.092(4) Uani 1 d GU .
H429 H 0.4046(3) 1.1916(7) 0.5104(6) 0.110 Uiso 1 d G .
C430 C 0.3473(4) 1.1663(3) 0.5240(3) 0.087(4) Uani 1 d GU .
H430 H 0.3594(5) 1.1288(4) 0.5455(4) 0.105 Uiso 1 d G .
C431 C 0.2961(3) 1.2118(4) 0.6150(4) 0.094(4) Uani 1 d GU .
C432 C 0.2749(3) 1.2727(6) 0.6044(4) 0.120(5) Uani 1 d GU .
H432 H 0.2461(3) 1.2765(8) 0.5777(5) 0.144 Uiso 1 d G .
C433 C 0.2958(4) 1.3280(4) 0.6328(4) 0.129(5) Uani 1 d GU .
H433 H 0.2813(5) 1.3696(5) 0.6256(6) 0.154 Uiso 1 d G .
C434 C 0.3379(4) 1.3224(4) 0.6719(4) 0.140(6) Uani 1 d GU .
H434 H 0.3522(5) 1.3602(6) 0.6913(6) 0.168 Uiso 1 d G .
C435 C 0.3592(3) 1.2615(6) 0.6824(3) 0.103(4) Uani 1 d GU .
H435 H 0.3879(3) 1.2577(8) 0.7091(4) 0.123 Uiso 1 d G .
C436 C 0.3383(3) 1.2063(4) 0.6540(4) 0.091(4) Uani 1 d GU .
H436 H 0.3528(5) 1.1647(5) 0.6612(6) 0.109 Uiso 1 d G .
C437 C 0.2595(3) 1.1092(5) 0.6670(3) 0.078(4) Uani 1 d GU .
C438 C 0.2380(3) 1.1590(4) 0.6847(4) 0.107(4) Uani 1 d GU .
H438 H 0.2165(4) 1.1861(6) 0.6595(5) 0.129 Uiso 1 d G .
C439 C 0.2478(3) 1.1694(4) 0.7391(4) 0.103(5) Uani 1 d GU .
H439 H 0.2331(5) 1.2034(5) 0.7512(6) 0.124 Uiso 1 d G .
C440 C 0.2792(3) 1.1298(5) 0.7758(3) 0.095(4) Uani 1 d GU .
H440 H 0.2860(5) 1.1368(7) 0.8130(3) 0.114 Uiso 1 d G .
C441 C 0.3008(3) 1.0799(5) 0.7581(4) 0.100(4) Uani 1 d GU .
H441 H 0.3222(4) 1.0529(6) 0.7833(5) 0.120 Uiso 1 d G .
C442 C 0.2909(3) 1.0696(4) 0.7037(4) 0.091(4) Uani 1 d GU .
H442 H 0.3056(4) 1.0355(5) 0.6916(6) 0.110 Uiso 1 d G .

loop_
_geom_bond_atom_site_label_1
_geom_bond_atom_site_label_2
_geom_bond_distance
_geom_bond_site_symmetry_2
_geom_bond_publ_flag
C101 C106 1.39 . yes
C101 C102 1.39 . yes
C101 C107 1.502 . yes
C102 C103 1.39 . yes
C102 C113 1.510 . yes
C103 C104 1.39 . yes
C103 C119 1.453 . yes
C104 C105 1.39 . yes
C104 C125 1.603 . yes
C105 C106 1.39 . yes
C105 C131 1.545 . yes
C106 C137 1.512 . yes
C107 C108 1.39 . yes
C107 C112 1.39 . yes
C108 C109 1.39 . yes
C108 H108 0.95 . ?
C109 C110 1.39 . yes
C109 H109 0.95 . ?
C110 C111 1.39 . yes
C110 C416 1.520 . yes
C111 C112 1.39 . yes
C111 H111 0.95 . ?
C112 H112 0.95 . ?
C113 C118 1.39 . yes
C113 C114 1.39 . yes
C114 C115 1.39 . yes
C114 H114 0.95 . ?
C115 C116 1.39 . yes
C115 H115 0.95 . ?
C116 C117 1.39 . yes
C116 C210 1.603 . yes
C117 C118 1.39 . yes
C117 H117 0.95 . ?
C118 H118 0.95 . ?
C119 C124 1.39 . yes
C119 C120 1.39 . yes
C120 C121 1.39 . yes
C120 H120 0.95 . ?
C121 C122 1.39 . yes
C121 H121 0.95 . ?
C122 C123 1.39 . yes
C122 H122 0.95 . ?
C123 C124 1.39 . yes
C123 H123 0.95 . ?
C124 H124 0.95 . ?
C125 C130 1.39 . yes
C125 C126 1.39 . yes
C126 C127 1.39 . yes
C126 H126 0.95 . ?
C127 C128 1.39 . yes
C127 H127 0.95 . ?
C128 C129 1.39 . yes
C128 H128 0.95 . ?
C129 C130 1.39 . yes
C129 H129 0.95 . ?
C130 H130 0.95 . ?
C131 C132 1.39 . yes
C131 C136 1.39 . yes
C132 C133 1.39 . yes
C132 H132 0.95 . ?
C133 C134 1.39 . yes
C133 H133 0.95 . ?
C134 C135 1.39 . yes
C134 H134 0.95 . ?
C135 C136 1.39 . yes
C135 H135 0.95 . ?
C136 H136 0.95 . ?
C137 C142 1.39 . yes
C137 C138 1.39 . yes
C138 C139 1.39 . yes
C138 H138 0.95 . ?
C139 C140 1.39 . yes
C139 H139 0.95 . ?
C140 C141 1.39 . yes
C140 H140 0.95 . ?
C141 C142 1.39 . yes
C141 H141 0.95 . ?
C142 H142 0.95 . ?
C201 C206 1.39 . yes
C201 C202 1.39 . yes
C201 C207 1.470 . yes
C202 C203 1.39 . yes
C202 C213 1.483 . yes
C203 C204 1.39 . yes
C203 C219 1.523 . yes
C204 C205 1.39 . yes
C204 C225 1.519 . yes
C205 C206 1.39 . yes
C205 C231 1.532 . yes
C206 C237 1.596 . yes
C207 C212 1.39 . yes
C207 C208 1.39 . yes
C208 C209 1.39 . yes
C208 H208 0.95 . ?
C209 C210 1.39 . yes
C209 H209 0.95 . ?
C210 C211 1.39 . yes
C211 C212 1.39 . yes
C211 H211 0.95 . ?
C212 H212 0.95 . ?
C213 C218 1.39 . yes
C213 C214 1.39 . yes
C214 C215 1.39 . yes
C214 H214 0.95 . ?
C215 C216 1.39 . yes
C215 H215 0.95 . ?
C216 C217 1.39 . yes
C216 C310 1.556 . yes
C217 C218 1.39 . yes
C217 H217 0.95 . ?
C218 H218 0.95 . ?
C219 C220 1.39 . yes
C219 C224 1.39 . yes
C220 C221 1.39 . yes
C220 H220 0.95 . ?
C221 C222 1.39 . yes
C221 H221 0.95 . ?
C222 C223 1.39 . yes
C222 H222 0.95 . ?
C223 C224 1.39 . yes
C223 H223 0.95 . ?
C224 H224 0.95 . ?
C225 C226 1.39 . yes
C225 C230 1.39 . yes
C226 C227 1.39 . yes
C226 H226 0.95 . ?
C227 C228 1.39 . yes
C227 H227 0.95 . ?
C228 C229 1.39 . yes
C228 H228 0.95 . ?
C229 C230 1.39 . yes
C229 H229 0.95 . ?
C230 H230 0.95 . ?
C231 C236 1.39 . yes
C231 C232 1.39 . yes
C232 C233 1.39 . yes
C232 H232 0.95 . ?
C233 C234 1.39 . yes
C233 H233 0.95 . ?
C234 C235 1.39 . yes
C234 H234 0.95 . ?
C235 C236 1.39 . yes
C235 H235 0.95 . ?
C236 H236 0.95 . ?
C237 C242 1.39 . yes
C237 C238 1.39 . yes
C238 C239 1.39 . yes
C238 H238 0.95 . ?
C239 C240 1.39 . yes
C239 H239 0.95 . ?
C240 C241 1.39 . yes
C240 H240 0.95 . ?
C241 C242 1.39 . yes
C241 H241 0.95 . ?
C242 H242 0.95 . ?
C301 C306 1.39 . yes
C301 C302 1.39 . yes
C301 C307 1.543 . yes
C302 C303 1.39 . yes
C302 C313 1.606 . yes
C303 C304 1.39 . yes
C303 C319 1.558 . yes
C304 C305 1.39 . yes
C304 C325 1.459 . yes
C305 C306 1.39 . yes
C305 C331 1.589 . yes
C306 C337 1.545 . yes
C307 C312 1.39 . yes
C307 C308 1.39 . yes
C308 C309 1.39 . yes
C308 H308 0.95 . ?
C309 C310 1.39 . yes
C309 H309 0.95 . ?
C310 C311 1.39 . yes
C311 C312 1.39 . yes
C311 H311 0.95 . ?
C312 H312 0.95 . ?
C313 C318 1.39 . yes
C313 C314 1.39 . yes
C314 C315 1.39 . yes
C314 H314 0.95 . ?
C315 C316 1.39 . yes
C315 H315 0.95 . ?
C316 C317 1.39 . yes
C316 C410 1.461 . yes
C317 C318 1.39 . yes
C317 H317 0.95 . ?
C318 H318 0.95 . ?
C319 C324 1.39 . yes
C319 C320 1.39 . yes
C320 C321 1.39 . yes
C320 H320 0.95 . ?
C321 C322 1.39 . yes
C321 H321 0.95 . ?
C322 C323 1.39 . yes
C322 H322 0.95 . ?
C323 C324 1.39 . yes
C323 H323 0.95 . ?
C324 H324 0.95 . ?
C325 C326 1.39 . yes
C325 C330 1.39 . yes
C326 C327 1.39 . yes
C326 H326 0.95 . ?
C327 C328 1.39 . yes
C327 H327 0.95 . ?
C328 C329 1.39 . yes
C328 H328 0.95 . ?
C329 C330 1.39 . yes
C329 H329 0.95 . ?
C330 H330 0.95 . ?
C331 C336 1.39 . yes
C331 C332 1.39 . yes
C332 C333 1.39 . yes
C332 H332 0.95 . ?
C333 C334 1.39 . yes
C333 H333 0.95 . ?
C334 C335 1.39 . yes
C334 H334 0.95 . ?
C335 C336 1.39 . yes
C335 H335 0.95 . ?
C336 H336 0.95 . ?
C337 C338 1.39 . yes
C337 C342 1.39 . yes
C338 C339 1.39 . yes
C338 H338 0.95 . ?
C339 C340 1.39 . yes
C339 H339 0.95 . ?
C340 C341 1.39 . yes
C340 H340 0.95 . ?
C341 C342 1.39 . yes
C341 H341 0.95 . ?
C342 H342 0.95 . ?
C401 C402 1.39 . yes
C401 C406 1.39 . yes
C401 C407 1.607 . yes
C402 C403 1.39 . yes
C402 C413 1.550 . yes
C403 C404 1.39 . yes
C403 C419 1.518 . yes
C404 C405 1.39 . yes
C404 C425 1.501 . yes
C405 C406 1.39 . yes
C405 C431 1.526 . yes
C406 C437 1.476 . yes
C407 C412 1.39 . yes
C407 C408 1.39 . yes
C408 C409 1.39 . yes
C408 H408 0.95 . ?
C409 C410 1.39 . yes
C409 H409 0.95 . ?
C410 C411 1.39 . yes
C411 C412 1.39 . yes
C411 H411 0.95 . ?
C412 H412 0.95 . ?
C413 C414 1.39 . yes
C413 C418 1.39 . yes
C414 C415 1.39 . yes
C414 H414 0.95 . ?
C415 C416 1.39 . yes
C415 H415 0.95 . ?
C416 C417 1.39 . yes
C417 C418 1.39 . yes
C417 H417 0.95 . ?
C418 H418 0.95 . ?
C419 C424 1.39 . yes
C419 C420 1.39 . yes
C420 C421 1.39 . yes
C420 H420 0.95 . ?
C421 C422 1.39 . yes
C421 H421 0.95 . ?
C422 C423 1.39 . yes
C422 H422 0.95 . ?
C423 C424 1.39 . yes
C423 H423 0.95 . ?
C424 H424 0.95 . ?
C425 C426 1.39 . yes
C425 C430 1.39 . yes
C426 C427 1.39 . yes
C426 H426 0.95 . ?
C427 C428 1.39 . yes
C427 H427 0.95 . ?
C428 C429 1.39 . yes
C428 H428 0.95 . ?
C429 C430 1.39 . yes
C429 H429 0.95 . ?
C430 H430 0.95 . ?
C431 C432 1.39 . yes
C431 C436 1.39 . yes
C432 C433 1.39 . yes
C432 H432 0.95 . ?
C433 C434 1.39 . yes
C433 H433 0.95 . ?
C434 C435 1.39 . yes
C434 H434 0.95 . ?
C435 C436 1.39 . yes
C435 H435 0.95 . ?
C436 H436 0.95 . ?
C437 C438 1.39 . yes
C437 C442 1.39 . yes
C438 C439 1.39 . yes
C438 H438 0.95 . ?
C439 C440 1.39 . yes
C439 H439 0.95 . ?
C440 C441 1.39 . yes
C440 H440 0.95 . ?
C441 C442 1.39 . yes
C441 H441 0.95 . ?
C442 H442 0.95 . ?

loop_
_cod_related_entry_id
_cod_related_entry_database
_cod_related_entry_code
1 ChemSpider 30659915
